data_4110763
loop_
_publ_author_name
'Guillermo M\'inguez Espallargas'
'Lee Brammer'
'Jacco van de Streek'
'Kenneth Shankland'
'Alastair J. Florence'
'Harry Adams'

_publ_contact_author_address
; 
     Dept. of Chemistry
     University of Sheffield
     Sheffield, S3 7HF 
     UK
;
_publ_contact_author_email lee.brammer@sheffield.ac.uk
_publ_contact_author_fax '+44 114 222 9346'
_publ_contact_author_name 'Lee Brammer'
_publ_contact_author_phone '+44 141 222 9536'
_publ_section_title
;
 Reversible Extrusion and Uptake of HCl Molecules by Crystalline Solids
 Involving Coordination Bond Cleavage and Formation
;
_journal_name_full 'Journal of the American Chemical Society'
_journal_page_first 9584
_journal_page_last 9585
_journal_paper_doi 10.1021/ja0625733
_journal_volume 128
_journal_year 2006
_chemical_formula_moiety '2(C5 H5 Br N), Cl4 Cu'
_chemical_formula_sum 'C10 H10 Br2 Cl4 Cu N2'
_chemical_formula_weight 523.36
_chemical_name_systematic
; 
 ? 
;
_space_group_IT_number 2
_symmetry_cell_setting triclinic
_symmetry_space_group_name_Hall '-P 1'
_symmetry_space_group_name_H-M 'P -1'
_atom_sites_solution_hydrogens geom
_atom_sites_solution_primary direct
_atom_sites_solution_secondary difmap
_audit_creation_method SHELXL-97
_cell_angle_alpha 82.644(10)
_cell_angle_beta 79.837(10)
_cell_angle_gamma 68.888(9)
_cell_formula_units_Z 2
_cell_length_a 7.407(4)
_cell_length_b 7.703(4)
_cell_length_c 15.506(8)
_cell_measurement_reflns_used 2280
_cell_measurement_temperature 150(2)
_cell_measurement_theta_max 60.340
_cell_measurement_theta_min 5.683
_cell_volume 810.4(7)
_computing_cell_refinement 'Bruker SMART'
_computing_data_collection 'Bruker SMART'
_computing_data_reduction 'Bruker SHELXTL'
_computing_molecular_graphics 'Bruker SHELXTL'
_computing_publication_material 'Bruker SHELXTL'
_computing_structure_refinement 'SHELXL-97 (Sheldrick, 1997)'
_computing_structure_solution 'SHELXS-97 (Sheldrick, 1990)'
_diffrn_ambient_temperature 150(2)
_diffrn_detector_area_resol_mean 100
_diffrn_measured_fraction_theta_full 0.990
_diffrn_measured_fraction_theta_max 0.794
_diffrn_measurement_device_type 'CCD area detector'
_diffrn_measurement_method 'phi and omega scans'
_diffrn_radiation_monochromator graphite
_diffrn_radiation_source 'fine-focus sealed tube'
_diffrn_radiation_type MoK\a
_diffrn_radiation_wavelength 0.71073
_diffrn_reflns_av_R_equivalents 0.0573
_diffrn_reflns_av_sigmaI/netI 0.0849
_diffrn_reflns_limit_h_max 9
_diffrn_reflns_limit_h_min -9
_diffrn_reflns_limit_k_max 10
_diffrn_reflns_limit_k_min -10
_diffrn_reflns_limit_l_max 21
_diffrn_reflns_limit_l_min -16
_diffrn_reflns_number 6596
_diffrn_reflns_theta_full 25.00
_diffrn_reflns_theta_max 30.45
_diffrn_reflns_theta_min 1.34
_diffrn_standards_decay_% 0
_diffrn_standards_number 0
_exptl_absorpt_coefficient_mu 6.923
_exptl_absorpt_correction_T_max 0.4664
_exptl_absorpt_correction_T_min 0.1683
_exptl_absorpt_correction_type multi-scan
_exptl_absorpt_process_details SADABS
_exptl_crystal_colour Yellow
_exptl_crystal_density_diffrn 2.145
_exptl_crystal_description Prismatic
_exptl_crystal_F_000 502
_exptl_crystal_size_max 0.40
_exptl_crystal_size_mid 0.24
_exptl_crystal_size_min 0.13
_refine_diff_density_max 1.511
_refine_diff_density_min -1.339
_refine_diff_density_rms 0.231
_refine_ls_extinction_method none
_refine_ls_goodness_of_fit_ref 0.973
_refine_ls_hydrogen_treatment constr
_refine_ls_matrix_type full
_refine_ls_number_parameters 172
_refine_ls_number_reflns 3909
_refine_ls_number_restraints 0
_refine_ls_restrained_S_all 0.973
_refine_ls_R_factor_all 0.0872
_refine_ls_R_factor_gt 0.0571
_refine_ls_shift/su_max 0.000
_refine_ls_shift/su_mean 0.000
_refine_ls_structure_factor_coef Fsqd
_refine_ls_weighting_details 'calc w=1/[\s^2^(Fo^2^)+(0.0804P)^2^+0.0000P] where P=(Fo^2^+2Fc^2^)/3'
_refine_ls_weighting_scheme calc
_refine_ls_wR_factor_gt 0.1321
_refine_ls_wR_factor_ref 0.1428
_reflns_number_gt 2694
_reflns_number_total 3909
_reflns_threshold_expression >2sigma(I)
_cod_data_source_file ja0625733si20060413_052830.cif
_cod_data_source_block ilb83sad
_cod_database_code 4110763

loop_
_symmetry_equiv_pos_as_xyz
'x, y, z'
'-x, -y, -z'

loop_
_atom_site_label
_atom_site_type_symbol
_atom_site_fract_x
_atom_site_fract_y
_atom_site_fract_z
_atom_site_U_iso_or_equiv
_atom_site_adp_type
_atom_site_occupancy
_atom_site_symmetry_multiplicity
_atom_site_calc_flag
_atom_site_refinement_flags
Cu1 Cu 0.82621(10) 0.86369(11) 0.77744(5) 0.0175(2) Uani 1 1 d .
Cl1 Cl 0.4981(2) 0.9401(2) 0.82848(10) 0.0252(4) Uani 1 1 d .
Cl2 Cl 1.0655(2) 0.6533(2) 0.69600(10) 0.0235(3) Uani 1 1 d .
Cl3 Cl 0.9127(2) 0.7458(2) 0.90940(10) 0.0238(4) Uani 1 1 d .
Cl4 Cl 0.7839(2) 1.1083(2) 0.67750(10) 0.0206(3) Uani 1 1 d .
N11 N 0.5206(8) 0.7181(7) 0.0233(3) 0.0211(11) Uani 1 1 d .
H11 H 0.5786 0.7605 -0.0248 0.025 Uiso 1 1 calc R
C12 C 0.3234(9) 0.7824(9) 0.0386(4) 0.0211(14) Uani 1 1 d .
H12 H 0.2487 0.8728 -0.0010 0.025 Uiso 1 1 calc R
C13 C 0.2338(9) 0.7129(9) 0.1135(4) 0.0185(13) Uani 1 1 d .
Br13 Br -0.04079(9) 0.80918(10) 0.13788(4) 0.02378(19) Uani 1 1 d .
C14 C 0.3437(9) 0.5798(9) 0.1709(4) 0.0209(13) Uani 1 1 d .
H14A H 0.2810 0.5304 0.2217 0.025 Uiso 1 1 calc R
C15 C 0.5466(10) 0.5198(10) 0.1532(4) 0.0251(15) Uani 1 1 d .
H15 H 0.6250 0.4304 0.1920 0.030 Uiso 1 1 calc R
C16 C 0.6316(9) 0.5934(9) 0.0777(4) 0.0230(14) Uani 1 1 d .
H16 H 0.7700 0.5548 0.0645 0.028 Uiso 1 1 calc R
N21 N 0.3534(7) 0.1112(8) 0.6478(3) 0.0210(12) Uani 1 1 d .
H21 H 0.3994 0.0962 0.6978 0.025 Uiso 1 1 calc R
C22 C 0.3452(9) 0.2674(10) 0.5962(4) 0.0214(14) Uani 1 1 d .
H22 H 0.3842 0.3606 0.6140 0.026 Uiso 1 1 calc R
C23 C 0.2777(9) 0.2877(9) 0.5161(4) 0.0202(13) Uani 1 1 d .
Br23 Br 0.26566(9) 0.50452(9) 0.44207(4) 0.02444(19) Uani 1 1 d .
C24 C 0.2197(8) 0.1519(9) 0.4907(4) 0.0187(13) Uani 1 1 d .
H24 H 0.1744 0.1657 0.4357 0.022 Uiso 1 1 calc R
C25 C 0.2299(9) -0.0053(9) 0.5480(4) 0.0228(14) Uani 1 1 d .
H25 H 0.1913 -0.1009 0.5324 0.027 Uiso 1 1 calc R
C26 C 0.2969(9) -0.0214(10) 0.6279(4) 0.0240(14) Uani 1 1 d .
H26 H 0.3019 -0.1268 0.6679 0.029 Uiso 1 1 calc R

loop_
_atom_site_aniso_label
_atom_site_aniso_U_11
_atom_site_aniso_U_22
_atom_site_aniso_U_33
_atom_site_aniso_U_23
_atom_site_aniso_U_13
_atom_site_aniso_U_12
Cu1 0.0165(4) 0.0185(4) 0.0142(4) 0.0004(3) -0.0004(3) -0.0035(3)
Cl1 0.0156(7) 0.0354(10) 0.0184(7) 0.0063(6) -0.0007(6) -0.0049(7)
Cl2 0.0226(7) 0.0211(8) 0.0208(8) -0.0027(6) 0.0012(6) -0.0021(6)
Cl3 0.0196(7) 0.0301(9) 0.0155(7) 0.0028(6) -0.0018(6) -0.0029(7)
Cl4 0.0234(7) 0.0194(8) 0.0174(7) 0.0014(6) -0.0024(6) -0.0068(6)
N11 0.021(3) 0.018(3) 0.021(3) -0.002(2) 0.004(2) -0.006(2)
C12 0.018(3) 0.022(3) 0.020(3) 0.002(3) -0.006(3) -0.002(3)
C13 0.019(3) 0.016(3) 0.017(3) -0.008(2) 0.002(2) -0.002(3)
Br13 0.0166(3) 0.0316(4) 0.0209(3) -0.0027(3) 0.0005(2) -0.0068(3)
C14 0.025(3) 0.018(3) 0.015(3) -0.004(2) -0.001(3) -0.003(3)
C15 0.024(3) 0.024(4) 0.023(3) 0.005(3) -0.008(3) -0.004(3)
C16 0.019(3) 0.023(4) 0.027(4) -0.006(3) 0.000(3) -0.007(3)
N21 0.019(3) 0.027(3) 0.013(3) 0.003(2) -0.003(2) -0.004(2)
C22 0.018(3) 0.025(4) 0.020(3) 0.002(3) -0.004(3) -0.006(3)
C23 0.014(3) 0.019(3) 0.021(3) 0.004(2) 0.002(2) -0.001(3)
Br23 0.0254(3) 0.0233(4) 0.0234(3) 0.0053(3) -0.0049(3) -0.0086(3)
C24 0.014(3) 0.025(3) 0.014(3) -0.002(2) 0.001(2) -0.005(3)
C25 0.017(3) 0.020(3) 0.031(4) -0.001(3) -0.001(3) -0.006(3)
C26 0.018(3) 0.026(4) 0.024(3) 0.001(3) 0.003(3) -0.006(3)

loop_
_atom_type_symbol
_atom_type_description
_atom_type_scat_dispersion_real
_atom_type_scat_dispersion_imag
_atom_type_scat_source
C C 0.0033 0.0016 'International Tables Vol C Tables 4.2.6.8 and 6.1.1.4'
H H 0.0000 0.0000 'International Tables Vol C Tables 4.2.6.8 and 6.1.1.4'
N N 0.0061 0.0033 'International Tables Vol C Tables 4.2.6.8 and 6.1.1.4'
Cl Cl 0.1484 0.1585 'International Tables Vol C Tables 4.2.6.8 and 6.1.1.4'
Cu Cu 0.3201 1.2651 'International Tables Vol C Tables 4.2.6.8 and 6.1.1.4'
Br Br -0.2901 2.4595 'International Tables Vol C Tables 4.2.6.8 and 6.1.1.4'

loop_
_geom_angle_atom_site_label_1
_geom_angle_atom_site_label_2
_geom_angle_atom_site_label_3
_geom_angle
Cl3 Cu1 Cl2 98.16(7)
Cl3 Cu1 Cl4 145.98(7)
Cl2 Cu1 Cl4 97.57(7)
Cl3 Cu1 Cl1 92.98(6)
Cl2 Cu1 Cl1 139.77(7)
Cl4 Cu1 Cl1 94.19(6)
C16 N11 C12 123.2(6)
C16 N11 H11 118.4
C12 N11 H11 118.4
N11 C12 C13 118.0(6)
N11 C12 H12 121.0
C13 C12 H12 121.0
C12 C13 C14 120.8(6)
C12 C13 Br13 118.3(5)
C14 C13 Br13 120.9(5)
C13 C14 C15 119.2(6)
C13 C14 H14A 120.4
C15 C14 H14A 120.4
C16 C15 C14 118.4(6)
C16 C15 H15 120.8
C14 C15 H15 120.8
N11 C16 C15 120.4(6)
N11 C16 H16 119.8
C15 C16 H16 119.8
C26 N21 C22 124.1(6)
C26 N21 H21 117.9
C22 N21 H21 117.9
N21 C22 C23 117.6(6)
N21 C22 H22 121.2
C23 C22 H22 121.2
C24 C23 C22 121.1(6)
C24 C23 Br23 120.2(5)
C22 C23 Br23 118.7(5)
C23 C24 C25 118.1(6)
C23 C24 H24 120.9
C25 C24 H24 120.9
C26 C25 C24 119.6(6)
C26 C25 H25 120.2
C24 C25 H25 120.2
N21 C26 C25 119.4(6)
N21 C26 H26 120.3
C25 C26 H26 120.3

loop_
_geom_bond_atom_site_label_1
_geom_bond_atom_site_label_2
_geom_bond_distance
Cu1 Cl3 2.2337(19)
Cu1 Cl2 2.2424(19)
Cu1 Cl4 2.2471(18)
Cu1 Cl1 2.300(2)
N11 C16 1.333(8)
N11 C12 1.349(8)
N11 H11 0.8800
C12 C13 1.379(8)
C12 H12 0.9500
C13 C14 1.388(8)
C13 Br13 1.882(6)
C14 C15 1.391(9)
C14 H14A 0.9500
C15 C16 1.385(9)
C15 H15 0.9500
C16 H16 0.9500
N21 C26 1.322(9)
N21 C22 1.345(8)
N21 H21 0.8800
C22 C23 1.389(9)
C22 H22 0.9500
C23 C24 1.387(9)
C23 Br23 1.885(6)
C24 C25 1.395(9)
C24 H24 0.9500
C25 C26 1.390(9)
C25 H25 0.9500
C26 H26 0.9500
